data_7218099
loop_
_publ_author_name
'Jadeja, Rajendrasinh'
'Parihar, Sanjay'
'Gupta, Vivek'

_publ_section_title
;
 C3 Symmetric vanadium(III) complexes with O,N-chelating hexadentate
 tripodal ligands of pyrazolone
;
_journal_name_full 'RSC Adv.'
_journal_paper_doi 10.1039/C4RA04021J
_journal_year 2014
_chemical_formula_moiety 'C42 H48 N10 O3'
_chemical_formula_sum 'C42 H48 N10 O3'
_chemical_formula_weight 740.90
_chemical_name_systematic
;
(4Z,4'E,4"E)-4,4',4"-(((nitrilotris(ethane-2,1-diyl)tris
(azanediyl))tris(methanylylidene))tris(3-methyl-1-(p-tolyl)-
1H-pyrazol-5(4H)-one
;
_space_group_IT_number 2
_symmetry_cell_setting triclinic
_symmetry_space_group_name_Hall '-P 1'
_symmetry_space_group_name_H-M 'P -1'
_atom_sites_solution_hydrogens geom
_atom_sites_solution_primary direct
_atom_sites_solution_secondary difmap
_audit_creation_method SHELXL-97
_cell_angle_alpha 65.299(4)
_cell_angle_beta 89.444(5)
_cell_angle_gamma 84.799(5)
_cell_formula_units_Z 2
_cell_length_a 10.5266(5)
_cell_length_b 13.6775(7)
_cell_length_c 14.9717(6)
_cell_measurement_reflns_used 4975
_cell_measurement_temperature 293(2)
_cell_measurement_theta_max 29.0473
_cell_measurement_theta_min 3.5144
_cell_volume 1949.35(17)
_computing_cell_refinement 'SAINT 6.45 (Bruker, 2003)'
_computing_data_collection 'SMART 5.628 (Bruker, 2003)'
_computing_data_reduction 'SAINT 6.45 (Bruker, 2003)'
_computing_molecular_graphics 'ORTEP3 (Farrugia, 1997)'
_computing_publication_material PLATON(Spek,2009)
_computing_structure_refinement 'SHELXL-97 (Sheldrick, 2008)'
_computing_structure_solution 'SHELXS-97 (Sheldrick, 2008)'
_diffrn_ambient_temperature 293(2)
_diffrn_measured_fraction_theta_full 0.996
_diffrn_measured_fraction_theta_max 0.996
_diffrn_measurement_device_type 'CCD area detector'
_diffrn_measurement_method 'phi and omega scans'
_diffrn_radiation_monochromator graphite
_diffrn_radiation_source 'fine-focus sealed tube'
_diffrn_radiation_type MoK\a
_diffrn_radiation_wavelength 0.71073
_diffrn_reflns_av_R_equivalents 0.0374
_diffrn_reflns_av_sigmaI/netI 0.0886
_diffrn_reflns_limit_h_max 12
_diffrn_reflns_limit_h_min -12
_diffrn_reflns_limit_k_max 16
_diffrn_reflns_limit_k_min -16
_diffrn_reflns_limit_l_max 18
_diffrn_reflns_limit_l_min -17
_diffrn_reflns_number 14834
_diffrn_reflns_theta_full 26.00
_diffrn_reflns_theta_max 26.00
_diffrn_reflns_theta_min 3.52
_exptl_absorpt_coefficient_mu 0.083
_exptl_absorpt_correction_T_max 0.98800
_exptl_absorpt_correction_T_min 0.98020
_exptl_absorpt_correction_type multi-scan
_exptl_absorpt_process_details 'SADABS; Bruker, 2003'
_exptl_crystal_colour yellow
_exptl_crystal_density_diffrn 1.262
_exptl_crystal_density_method 'not measured'
_exptl_crystal_description rectangular
_exptl_crystal_F_000 788
_exptl_crystal_size_max 0.3
_exptl_crystal_size_mid 0.2
_exptl_crystal_size_min 0.2
_refine_diff_density_max 0.152
_refine_diff_density_min -0.151
_refine_diff_density_rms 0.037
_refine_ls_extinction_coef 0.0096(8)
_refine_ls_extinction_expression Fc^*^=kFc[1+0.001xFc^2^\l^3^/sin(2\q)]^-1/4^
_refine_ls_extinction_method SHELXL
_refine_ls_goodness_of_fit_ref 1.006
_refine_ls_hydrogen_treatment mixed
_refine_ls_matrix_type full
_refine_ls_number_parameters 515
_refine_ls_number_reflns 7623
_refine_ls_number_restraints 0
_refine_ls_restrained_S_all 1.006
_refine_ls_R_factor_all 0.1410
_refine_ls_R_factor_gt 0.0595
_refine_ls_shift/su_max 0.002
_refine_ls_shift/su_mean 0.000
_refine_ls_structure_factor_coef Fsqd
_refine_ls_weighting_details 'calc w=1/[\s^2^(Fo^2^)+(0.0392P)^2^+0.0000P] where P=(Fo^2^+2Fc^2^)/3'
_refine_ls_weighting_scheme calc
_refine_ls_wR_factor_gt 0.1038
_refine_ls_wR_factor_ref 0.1335
_reflns_number_gt 3811
_reflns_number_total 7623
_reflns_threshold_expression >2sigma(I)
_cod_data_source_file c4ra04021j2.cif
_cod_data_source_block sj143
_cod_original_cell_volume 1949.35(16)
_cod_database_code 7218099

loop_
_symmetry_equiv_pos_as_xyz
'x, y, z'
'-x, -y, -z'

loop_
_atom_site_label
_atom_site_type_symbol
_atom_site_fract_x
_atom_site_fract_y
_atom_site_fract_z
_atom_site_U_iso_or_equiv
_atom_site_adp_type
_atom_site_occupancy
_atom_site_symmetry_multiplicity
_atom_site_calc_flag
_atom_site_refinement_flags
N1 N 0.67602(18) 0.10471(17) 0.48127(14) 0.0481(6) Uani 1 1 d .
N2 N 0.70773(19) 0.03204(18) 0.43843(15) 0.0536(6) Uani 1 1 d .
C3 C 0.6078(2) 0.0383(2) 0.38449(18) 0.0502(7) Uani 1 1 d .
C4 C 0.5092(2) 0.1141(2) 0.38735(17) 0.0472(7) Uani 1 1 d .
C5 C 0.5564(2) 0.1590(2) 0.45060(18) 0.0495(7) Uani 1 1 d .
O5 O 0.50330(16) 0.22859(15) 0.47536(13) 0.0623(5) Uani 1 1 d .
C6 C 0.6066(3) -0.0295(2) 0.3279(2) 0.0744(9) Uani 1 1 d .
H6A H 0.6057 0.0162 0.2587 0.112 Uiso 1 1 calc R
H6B H 0.5319 -0.0682 0.3432 0.112 Uiso 1 1 calc R
H6C H 0.6815 -0.0800 0.3455 0.112 Uiso 1 1 calc R
C7 C 0.7711(2) 0.1264(2) 0.53497(17) 0.0455(6) Uani 1 1 d .
C8 C 0.8984(2) 0.1057(2) 0.51878(17) 0.0517(7) Uani 1 1 d .
H8 H 0.9209 0.0764 0.4742 0.062 Uiso 1 1 calc R
C9 C 0.9917(2) 0.1288(2) 0.56918(19) 0.0598(8) Uani 1 1 d .
H9 H 1.0770 0.1132 0.5590 0.072 Uiso 1 1 calc R
C10 C 0.9620(3) 0.1743(2) 0.6342(2) 0.0594(8) Uani 1 1 d .
C11 C 0.8341(3) 0.1925(2) 0.65009(19) 0.0589(8) Uani 1 1 d .
H11 H 0.8117 0.2217 0.6947 0.071 Uiso 1 1 calc R
C12 C 0.7386(2) 0.1686(2) 0.60192(17) 0.0536(7) Uani 1 1 d .
H12 H 0.6534 0.1810 0.6145 0.064 Uiso 1 1 calc R
C13 C 1.0645(3) 0.2019(3) 0.6879(2) 0.0933(12) Uani 1 1 d .
H13A H 1.0275 0.2511 0.7137 0.140 Uiso 1 1 calc R
H13B H 1.1298 0.2350 0.6430 0.140 Uiso 1 1 calc R
H13C H 1.1012 0.1370 0.7409 0.140 Uiso 1 1 calc R
C14 C 0.3901(2) 0.1458(2) 0.34242(17) 0.0541(7) Uani 1 1 d .
H14 H 0.3632 0.1104 0.3058 0.065 Uiso 1 1 calc R
N15 N 0.3125(2) 0.2230(2) 0.34821(18) 0.0624(7) Uani 1 1 d .
C16 C 0.1845(3) 0.2564(3) 0.3040(2) 0.0860(11) Uani 1 1 d .
H16A H 0.1409 0.1930 0.3154 0.103 Uiso 1 1 calc R
H16B H 0.1898 0.2974 0.2336 0.103 Uiso 1 1 calc R
C17 C 0.1096(3) 0.3243(3) 0.3465(2) 0.0787(9) Uani 1 1 d .
H17A H 0.0207 0.3328 0.3259 0.094 Uiso 1 1 calc R
H17B H 0.1147 0.2868 0.4177 0.094 Uiso 1 1 calc R
N18 N 0.15373(19) 0.4308(2) 0.31735(16) 0.0577(6) Uani 1 1 d .
C19 C 0.1280(2) 0.4734(3) 0.3915(2) 0.0719(9) Uani 1 1 d .
H19A H 0.0581 0.4385 0.4311 0.086 Uiso 1 1 calc R
H19B H 0.1020 0.5503 0.3586 0.086 Uiso 1 1 calc R
C20 C 0.2433(3) 0.4553(3) 0.45791(19) 0.0708(9) Uani 1 1 d .
H20A H 0.2187 0.4740 0.5118 0.085 Uiso 1 1 calc R
H20B H 0.2753 0.3795 0.4855 0.085 Uiso 1 1 calc R
N21 N 0.3435(2) 0.5205(3) 0.40401(18) 0.0612(7) Uani 1 1 d .
C22 C 0.4594(3) 0.4815(2) 0.39375(18) 0.0541(7) Uani 1 1 d .
H22 H 0.4815 0.4075 0.4271 0.065 Uiso 1 1 calc R
C23 C 0.5489(2) 0.5444(2) 0.33652(19) 0.0504(7) Uani 1 1 d .
C24 C 0.6761(2) 0.5138(2) 0.3195(2) 0.0542(7) Uani 1 1 d .
N25 N 0.73228(19) 0.5954(2) 0.25858(16) 0.0565(6) Uani 1 1 d .
N26 N 0.6413(2) 0.68602(19) 0.23136(15) 0.0533(6) Uani 1 1 d .
C27 C 0.5270(3) 0.6579(2) 0.27727(19) 0.0524(7) Uani 1 1 d .
O27 O 0.42772(17) 0.71979(16) 0.26611(13) 0.0690(6) Uani 1 1 d .
C28 C 0.7448(3) 0.4030(2) 0.3626(2) 0.0730(9) Uani 1 1 d .
H28A H 0.8284 0.4053 0.3360 0.109 Uiso 1 1 calc R
H28B H 0.6980 0.3550 0.3467 0.109 Uiso 1 1 calc R
H28C H 0.7522 0.3776 0.4327 0.109 Uiso 1 1 calc R
C29 C 0.6747(3) 0.7865(3) 0.16153(19) 0.0525(7) Uani 1 1 d .
C30 C 0.5962(3) 0.8800(3) 0.1419(2) 0.0684(9) Uani 1 1 d .
H30 H 0.5189 0.8773 0.1731 0.082 Uiso 1 1 calc R
C31 C 0.6342(3) 0.9778(3) 0.0753(2) 0.0817(10) Uani 1 1 d .
H31 H 0.5808 1.0405 0.0626 0.098 Uiso 1 1 calc R
C32 C 0.7478(4) 0.9862(3) 0.0270(2) 0.0750(9) Uani 1 1 d .
C33 C 0.8228(3) 0.8911(3) 0.0480(2) 0.0784(10) Uani 1 1 d .
H33 H 0.9001 0.8934 0.0169 0.094 Uiso 1 1 calc R
C34 C 0.7874(3) 0.7926(3) 0.1134(2) 0.0657(8) Uani 1 1 d .
H34 H 0.8402 0.7299 0.1252 0.079 Uiso 1 1 calc R
C35 C 0.7874(3) 1.0947(3) -0.0445(3) 0.1161(13) Uani 1 1 d .
H35A H 0.8214 1.1309 -0.0085 0.174 Uiso 1 1 calc R
H35B H 0.7145 1.1381 -0.0838 0.174 Uiso 1 1 calc R
H35C H 0.8514 1.0839 -0.0865 0.174 Uiso 1 1 calc R
C36 C 0.1029(2) 0.5060(3) 0.2194(2) 0.0664(9) Uani 1 1 d .
H36A H 0.0178 0.5361 0.2251 0.080 Uiso 1 1 calc R
H36B H 0.0966 0.4670 0.1787 0.080 Uiso 1 1 calc R
C37 C 0.1866(2) 0.5966(2) 0.1706(2) 0.0641(8) Uani 1 1 d .
H37A H 0.1487 0.6465 0.1073 0.077 Uiso 1 1 calc R
H37B H 0.1932 0.6360 0.2111 0.077 Uiso 1 1 calc R
N38 N 0.3127(2) 0.5535(2) 0.15723(18) 0.0582(7) Uani 1 1 d .
C39 C 0.3920(3) 0.6103(2) 0.09080(18) 0.0556(7) Uani 1 1 d .
H39 H 0.3646 0.6814 0.0491 0.067 Uiso 1 1 calc R
C40 C 0.5126(3) 0.5699(2) 0.07998(17) 0.0509(7) Uani 1 1 d .
C41 C 0.6067(3) 0.6215(2) 0.01199(18) 0.0547(7) Uani 1 1 d .
N42 N 0.7092(2) 0.5565(2) 0.02155(15) 0.0585(6) Uani 1 1 d .
N43 N 0.6856(2) 0.45654(19) 0.09761(14) 0.0530(6) Uani 1 1 d .
C44 C 0.5654(3) 0.4606(2) 0.13618(19) 0.0526(7) Uani 1 1 d .
O44 O 0.51777(16) 0.38528(16) 0.20324(13) 0.0629(5) Uani 1 1 d .
C45 C 0.5973(3) 0.7357(2) -0.0634(2) 0.0722(9) Uani 1 1 d .
H45A H 0.6739 0.7484 -0.1003 0.108 Uiso 1 1 calc R
H45B H 0.5868 0.7837 -0.0314 0.108 Uiso 1 1 calc R
H45C H 0.5253 0.7486 -0.1070 0.108 Uiso 1 1 calc R
C46 C 0.7786(2) 0.3678(2) 0.12064(18) 0.0489(7) Uani 1 1 d .
C47 C 0.8927(2) 0.3822(2) 0.07169(17) 0.0563(7) Uani 1 1 d .
H47 H 0.9080 0.4503 0.0247 0.068 Uiso 1 1 calc R
C48 C 0.9837(3) 0.2957(3) 0.09259(19) 0.0614(8) Uani 1 1 d .
H48 H 1.0594 0.3070 0.0588 0.074 Uiso 1 1 calc R
C49 C 0.9662(3) 0.1933(3) 0.16170(19) 0.0572(8) Uani 1 1 d .
C50 C 0.8531(3) 0.1812(2) 0.2107(2) 0.0670(8) Uani 1 1 d .
H50 H 0.8389 0.1134 0.2587 0.080 Uiso 1 1 calc R
C51 C 0.7601(3) 0.2659(2) 0.1911(2) 0.0652(8) Uani 1 1 d .
H51 H 0.6848 0.2543 0.2255 0.078 Uiso 1 1 calc R
C52 C 1.0645(3) 0.0986(3) 0.1845(2) 0.0816(10) Uani 1 1 d .
H52A H 1.1406 0.1231 0.1496 0.122 Uiso 1 1 calc R
H52B H 1.0316 0.0474 0.1644 0.122 Uiso 1 1 calc R
H52C H 1.0840 0.0647 0.2539 0.122 Uiso 1 1 calc R
H38 H 0.342(3) 0.484(2) 0.196(2) 0.086(11) Uiso 1 1 d .
H21 H 0.333(3) 0.597(3) 0.368(2) 0.100(13) Uiso 1 1 d .
H15 H 0.342(3) 0.263(2) 0.380(2) 0.092(11) Uiso 1 1 d .

loop_
_atom_site_aniso_label
_atom_site_aniso_U_11
_atom_site_aniso_U_22
_atom_site_aniso_U_33
_atom_site_aniso_U_23
_atom_site_aniso_U_13
_atom_site_aniso_U_12
N1 0.0421(13) 0.0485(16) 0.0572(13) -0.0266(13) 0.0017(10) 0.0011(11)
N2 0.0517(14) 0.0573(17) 0.0591(14) -0.0318(13) 0.0104(11) -0.0046(12)
C3 0.0512(17) 0.054(2) 0.0473(16) -0.0221(15) 0.0096(13) -0.0094(14)
C4 0.0458(16) 0.0460(18) 0.0435(15) -0.0128(14) 0.0018(12) -0.0031(13)
C5 0.0475(16) 0.0453(19) 0.0494(16) -0.0142(15) 0.0029(12) -0.0010(14)
O5 0.0584(12) 0.0559(14) 0.0767(13) -0.0351(12) -0.0097(9) 0.0133(10)
C6 0.071(2) 0.089(3) 0.083(2) -0.055(2) 0.0117(16) -0.0132(18)
C7 0.0466(16) 0.0405(18) 0.0460(15) -0.0157(14) -0.0007(12) 0.0001(13)
C8 0.0486(16) 0.054(2) 0.0499(15) -0.0210(15) 0.0007(12) 0.0016(14)
C9 0.0455(16) 0.061(2) 0.0654(18) -0.0209(18) -0.0036(13) 0.0019(14)
C10 0.0600(19) 0.050(2) 0.0635(18) -0.0212(17) -0.0143(14) 0.0048(15)
C11 0.0646(19) 0.057(2) 0.0590(17) -0.0304(17) -0.0097(14) 0.0092(15)
C12 0.0538(17) 0.052(2) 0.0516(16) -0.0208(16) -0.0010(13) 0.0048(14)
C13 0.075(2) 0.105(3) 0.115(3) -0.062(3) -0.0308(19) 0.004(2)
C14 0.0632(19) 0.048(2) 0.0482(16) -0.0165(15) 0.0044(13) -0.0083(15)
N15 0.0562(16) 0.0541(18) 0.0773(17) -0.0293(16) -0.0168(12) 0.0038(13)
C16 0.059(2) 0.077(3) 0.126(3) -0.049(2) -0.0360(18) 0.0129(18)
C17 0.0475(18) 0.075(3) 0.103(3) -0.027(2) 0.0020(16) -0.0031(17)
N18 0.0493(14) 0.0583(18) 0.0622(15) -0.0228(15) 0.0041(11) -0.0014(12)
C19 0.0549(19) 0.089(3) 0.072(2) -0.035(2) 0.0125(15) 0.0000(17)
C20 0.068(2) 0.088(3) 0.0550(18) -0.0282(19) 0.0150(15) -0.0141(18)
N21 0.0554(16) 0.064(2) 0.0618(16) -0.0249(17) 0.0072(12) -0.0039(14)
C22 0.0571(18) 0.054(2) 0.0526(17) -0.0250(16) -0.0058(13) 0.0042(15)
C23 0.0508(17) 0.048(2) 0.0511(16) -0.0208(16) -0.0014(13) 0.0008(14)
C24 0.0508(18) 0.053(2) 0.0582(18) -0.0232(17) -0.0062(13) 0.0001(15)
N25 0.0488(14) 0.0533(18) 0.0668(16) -0.0260(15) -0.0039(11) 0.0037(13)
N26 0.0504(14) 0.0513(17) 0.0593(14) -0.0246(14) 0.0012(11) -0.0018(12)
C27 0.0489(17) 0.057(2) 0.0563(17) -0.0304(17) -0.0016(13) 0.0013(15)
O27 0.0584(12) 0.0629(15) 0.0821(14) -0.0299(13) 0.0065(10) 0.0088(11)
C28 0.0579(18) 0.059(2) 0.095(2) -0.027(2) -0.0063(16) 0.0047(16)
C29 0.0588(18) 0.055(2) 0.0481(17) -0.0256(17) -0.0036(13) -0.0089(16)
C30 0.078(2) 0.057(2) 0.071(2) -0.028(2) 0.0064(16) -0.0061(19)
C31 0.100(3) 0.060(3) 0.086(2) -0.032(2) -0.001(2) 0.000(2)
C32 0.100(3) 0.058(3) 0.059(2) -0.015(2) -0.0043(18) -0.017(2)
C33 0.081(2) 0.083(3) 0.060(2) -0.017(2) 0.0032(16) -0.015(2)
C34 0.068(2) 0.069(3) 0.0541(18) -0.0202(19) 0.0016(15) -0.0034(17)
C35 0.137(3) 0.076(3) 0.105(3) -0.004(3) 0.006(2) -0.032(3)
C36 0.0492(17) 0.076(3) 0.0685(19) -0.027(2) -0.0055(14) 0.0019(16)
C37 0.0552(18) 0.070(2) 0.0612(18) -0.0238(18) 0.0013(14) 0.0032(17)
N38 0.0580(16) 0.062(2) 0.0491(15) -0.0190(16) 0.0024(12) -0.0003(14)
C39 0.070(2) 0.055(2) 0.0434(16) -0.0209(16) -0.0031(14) -0.0078(16)
C40 0.0573(17) 0.054(2) 0.0403(15) -0.0188(16) 0.0010(12) -0.0049(15)
C41 0.0685(19) 0.051(2) 0.0405(15) -0.0146(16) 0.0025(13) -0.0092(16)
N42 0.0650(16) 0.0545(18) 0.0492(14) -0.0134(14) 0.0086(11) -0.0149(13)
N43 0.0572(15) 0.0513(17) 0.0452(13) -0.0133(13) 0.0101(11) -0.0140(12)
C44 0.0607(18) 0.054(2) 0.0434(16) -0.0193(17) 0.0042(13) -0.0132(15)
O44 0.0638(12) 0.0590(15) 0.0557(12) -0.0123(12) 0.0132(9) -0.0151(10)
C45 0.082(2) 0.064(2) 0.0610(19) -0.0159(19) 0.0058(15) -0.0103(17)
C46 0.0521(17) 0.051(2) 0.0428(15) -0.0179(15) 0.0028(12) -0.0112(15)
C47 0.0541(17) 0.056(2) 0.0483(16) -0.0104(16) 0.0041(13) -0.0120(15)
C48 0.0552(18) 0.067(2) 0.0544(18) -0.0170(18) 0.0048(13) -0.0089(16)
C49 0.0635(19) 0.057(2) 0.0505(17) -0.0220(17) 0.0034(14) -0.0065(16)
C50 0.079(2) 0.048(2) 0.0652(19) -0.0138(18) 0.0143(16) -0.0139(17)
C51 0.070(2) 0.052(2) 0.0645(19) -0.0144(18) 0.0178(15) -0.0148(17)
C52 0.090(2) 0.074(3) 0.078(2) -0.031(2) 0.0093(17) 0.000(2)

loop_
_atom_type_symbol
_atom_type_description
_atom_type_scat_dispersion_real
_atom_type_scat_dispersion_imag
_atom_type_scat_source
C C 0.0033 0.0016 'International Tables Vol C Tables 4.2.6.8 and 6.1.1.4'
H H 0.0000 0.0000 'International Tables Vol C Tables 4.2.6.8 and 6.1.1.4'
N N 0.0061 0.0033 'International Tables Vol C Tables 4.2.6.8 and 6.1.1.4'
O O 0.0106 0.0060 'International Tables Vol C Tables 4.2.6.8 and 6.1.1.4'

loop_
_geom_angle_atom_site_label_1
_geom_angle_atom_site_label_2
_geom_angle_atom_site_label_3
_geom_angle
C5 N1 N2 112.07(19)
C5 N1 C7 127.8(2)
N2 N1 C7 119.30(19)
C3 N2 N1 105.63(19)
N2 C3 C4 112.2(2)
N2 C3 C6 120.7(2)
C4 C3 C6 127.1(2)
C14 C4 C3 131.5(3)
C14 C4 C5 122.4(2)
C3 C4 C5 106.1(2)
O5 C5 N1 126.6(2)
O5 C5 C4 129.4(2)
N1 C5 C4 104.0(2)
C3 C6 H6A 109.5
C3 C6 H6B 109.5
H6A C6 H6B 109.5
C3 C6 H6C 109.5
H6A C6 H6C 109.5
H6B C6 H6C 109.5
C12 C7 C8 119.9(2)
C12 C7 N1 121.0(2)
C8 C7 N1 119.2(2)
C9 C8 C7 119.6(2)
C9 C8 H8 120.2
C7 C8 H8 120.2
C10 C9 C8 121.8(2)
C10 C9 H9 119.1
C8 C9 H9 119.1
C9 C10 C11 117.3(2)
C9 C10 C13 121.8(3)
C11 C10 C13 120.9(2)
C12 C11 C10 122.2(2)
C12 C11 H11 118.9
C10 C11 H11 118.9
C7 C12 C11 119.2(2)
C7 C12 H12 120.4
C11 C12 H12 120.4
C10 C13 H13A 109.5
C10 C13 H13B 109.5
H13A C13 H13B 109.5
C10 C13 H13C 109.5
H13A C13 H13C 109.5
H13B C13 H13C 109.5
N15 C14 C4 123.7(3)
N15 C14 H14 118.2
C4 C14 H14 118.2
C14 N15 C16 125.1(3)
C14 N15 H15 118.3(17)
C16 N15 H15 116.5(17)
N15 C16 C17 111.1(2)
N15 C16 H16A 109.4
C17 C16 H16A 109.4
N15 C16 H16B 109.4
C17 C16 H16B 109.4
H16A C16 H16B 108.0
N18 C17 C16 113.5(2)
N18 C17 H17A 108.9
C16 C17 H17A 108.9
N18 C17 H17B 108.9
C16 C17 H17B 108.9
H17A C17 H17B 107.7
C17 N18 C36 111.4(2)
C17 N18 C19 112.1(2)
C36 N18 C19 112.4(2)
N18 C19 C20 112.2(2)
N18 C19 H19A 109.2
C20 C19 H19A 109.2
N18 C19 H19B 109.2
C20 C19 H19B 109.2
H19A C19 H19B 107.9
N21 C20 C19 111.0(2)
N21 C20 H20A 109.4
C19 C20 H20A 109.4
N21 C20 H20B 109.4
C19 C20 H20B 109.4
H20A C20 H20B 108.0
C22 N21 C20 124.8(3)
C22 N21 H21 110.5(18)
C20 N21 H21 124.6(18)
N21 C22 C23 123.4(3)
N21 C22 H22 118.3
C23 C22 H22 118.3
C22 C23 C24 129.3(3)
C22 C23 C27 124.7(2)
C24 C23 C27 105.9(2)
N25 C24 C23 112.2(3)
N25 C24 C28 120.5(3)
C23 C24 C28 127.3(3)
C24 N25 N26 105.9(2)
C27 N26 C29 130.1(2)
C27 N26 N25 111.4(2)
C29 N26 N25 118.4(2)
O27 C27 N26 126.4(3)
O27 C27 C23 129.1(3)
N26 C27 C23 104.5(2)
C24 C28 H28A 109.5
C24 C28 H28B 109.5
H28A C28 H28B 109.5
C24 C28 H28C 109.5
H28A C28 H28C 109.5
H28B C28 H28C 109.5
C34 C29 C30 119.1(3)
C34 C29 N26 120.2(3)
C30 C29 N26 120.7(3)
C29 C30 C31 119.1(3)
C29 C30 H30 120.4
C31 C30 H30 120.4
C32 C31 C30 122.8(3)
C32 C31 H31 118.6
C30 C31 H31 118.6
C33 C32 C31 116.3(3)
C33 C32 C35 122.2(3)
C31 C32 C35 121.5(3)
C32 C33 C34 122.2(3)
C32 C33 H33 118.9
C34 C33 H33 118.9
C29 C34 C33 120.4(3)
C29 C34 H34 119.8
C33 C34 H34 119.8
C32 C35 H35A 109.5
C32 C35 H35B 109.5
H35A C35 H35B 109.5
C32 C35 H35C 109.5
H35A C35 H35C 109.5
H35B C35 H35C 109.5
N18 C36 C37 111.6(2)
N18 C36 H36A 109.3
C37 C36 H36A 109.3
N18 C36 H36B 109.3
C37 C36 H36B 109.3
H36A C36 H36B 108.0
N38 C37 C36 110.1(2)
N38 C37 H37A 109.6
C36 C37 H37A 109.6
N38 C37 H37B 109.6
C36 C37 H37B 109.6
H37A C37 H37B 108.2
C39 N38 C37 123.8(3)
C39 N38 H38 115.7(18)
C37 N38 H38 120.6(18)
N38 C39 C40 123.6(3)
N38 C39 H39 118.2
C40 C39 H39 118.2
C39 C40 C41 129.3(3)
C39 C40 C44 124.3(3)
C41 C40 C44 106.3(2)
N42 C41 C40 112.0(3)
N42 C41 C45 120.8(3)
C40 C41 C45 127.2(3)
C41 N42 N43 105.9(2)
C44 N43 N42 112.0(2)
C44 N43 C46 129.4(2)
N42 N43 C46 118.6(2)
O44 C44 N43 126.7(3)
O44 C44 C40 129.5(3)
N43 C44 C40 103.7(2)
C41 C45 H45A 109.5
C41 C45 H45B 109.5
H45A C45 H45B 109.5
C41 C45 H45C 109.5
H45A C45 H45C 109.5
H45B C45 H45C 109.5
C51 C46 C47 118.3(3)
C51 C46 N43 122.1(2)
C47 C46 N43 119.6(3)
C48 C47 C46 120.1(3)
C48 C47 H47 119.9
C46 C47 H47 119.9
C49 C48 C47 122.4(3)
C49 C48 H48 118.8
C47 C48 H48 118.8
C48 C49 C50 116.5(3)
C48 C49 C52 122.7(3)
C50 C49 C52 120.8(3)
C49 C50 C51 122.5(3)
C49 C50 H50 118.8
C51 C50 H50 118.8
C50 C51 C46 120.2(3)
C50 C51 H51 119.9
C46 C51 H51 119.9
C49 C52 H52A 109.5
C49 C52 H52B 109.5
H52A C52 H52B 109.5
C49 C52 H52C 109.5
H52A C52 H52C 109.5
H52B C52 H52C 109.5

loop_
_geom_bond_atom_site_label_1
_geom_bond_atom_site_label_2
_geom_bond_distance
N1 C5 1.380(3)
N1 N2 1.407(2)
N1 C7 1.416(3)
N2 C3 1.307(3)
C3 C4 1.412(3)
C3 C6 1.496(3)
C4 C14 1.373(3)
C4 C5 1.439(3)
C5 O5 1.245(3)
C6 H6A 0.9600
C6 H6B 0.9600
C6 H6C 0.9600
C7 C12 1.377(3)
C7 C8 1.384(3)
C8 C9 1.380(3)
C8 H8 0.9300
C9 C10 1.378(3)
C9 H9 0.9300
C10 C11 1.383(3)
C10 C13 1.515(3)
C11 C12 1.381(3)
C11 H11 0.9300
C12 H12 0.9300
C13 H13A 0.9600
C13 H13B 0.9600
C13 H13C 0.9600
C14 N15 1.307(3)
C14 H14 0.9300
N15 C16 1.454(3)
N15 H15 0.93(3)
C16 C17 1.496(3)
C16 H16A 0.9700
C16 H16B 0.9700
C17 N18 1.454(3)
C17 H17A 0.9700
C17 H17B 0.9700
N18 C36 1.466(3)
N18 C19 1.466(3)
C19 C20 1.512(3)
C19 H19A 0.9700
C19 H19B 0.9700
C20 N21 1.453(3)
C20 H20A 0.9700
C20 H20B 0.9700
N21 C22 1.320(3)
N21 H21 0.95(3)
C22 C23 1.370(3)
C22 H22 0.9300
C23 C24 1.419(3)
C23 C27 1.428(4)
C24 N25 1.299(3)
C24 C28 1.493(3)
N25 N26 1.410(3)
N26 C27 1.384(3)
N26 C29 1.408(3)
C27 O27 1.250(3)
C28 H28A 0.9600
C28 H28B 0.9600
C28 H28C 0.9600
C29 C34 1.373(3)
C29 C30 1.380(4)
C30 C31 1.385(4)
C30 H30 0.9300
C31 C32 1.381(4)
C31 H31 0.9300
C32 C33 1.375(4)
C32 C35 1.516(4)
C33 C34 1.376(4)
C33 H33 0.9300
C34 H34 0.9300
C35 H35A 0.9600
C35 H35B 0.9600
C35 H35C 0.9600
C36 C37 1.508(4)
C36 H36A 0.9700
C36 H36B 0.9700
C37 N38 1.450(3)
C37 H37A 0.9700
C37 H37B 0.9700
N38 C39 1.320(3)
N38 H38 0.91(3)
C39 C40 1.374(3)
C39 H39 0.9300
C40 C41 1.422(3)
C40 C44 1.435(4)
C41 N42 1.304(3)
C41 C45 1.491(4)
N42 N43 1.408(3)
N43 C44 1.392(3)
N43 C46 1.411(3)
C44 O44 1.241(3)
C45 H45A 0.9600
C45 H45B 0.9600
C45 H45C 0.9600
C46 C51 1.382(3)
C46 C47 1.387(3)
C47 C48 1.380(3)
C47 H47 0.9300
C48 C49 1.378(4)
C48 H48 0.9300
C49 C50 1.379(3)
C49 C52 1.503(3)
C50 C51 1.379(3)
C50 H50 0.9300
C51 H51 0.9300
C52 H52A 0.9600
C52 H52B 0.9600
C52 H52C 0.9600

loop_
_geom_torsion_atom_site_label_1
_geom_torsion_atom_site_label_2
_geom_torsion_atom_site_label_3
_geom_torsion_atom_site_label_4
_geom_torsion
C5 N1 N2 C3 -2.0(3)
C7 N1 N2 C3 -172.4(2)
N1 N2 C3 C4 1.0(3)
N1 N2 C3 C6 -179.4(2)
N2 C3 C4 C14 179.9(3)
C6 C3 C4 C14 0.4(5)
N2 C3 C4 C5 0.2(3)
C6 C3 C4 C5 -179.3(2)
N2 N1 C5 O5 -179.4(2)
C7 N1 C5 O5 -10.0(4)
N2 N1 C5 C4 2.1(3)
C7 N1 C5 C4 171.5(2)
C14 C4 C5 O5 0.4(4)
C3 C4 C5 O5 -179.8(3)
C14 C4 C5 N1 178.9(2)
C3 C4 C5 N1 -1.4(3)
C5 N1 C7 C12 31.4(4)
N2 N1 C7 C12 -159.9(2)
C5 N1 C7 C8 -147.9(3)
N2 N1 C7 C8 20.8(3)
C12 C7 C8 C9 -0.7(4)
N1 C7 C8 C9 178.6(2)
C7 C8 C9 C10 -1.4(4)
C8 C9 C10 C11 2.4(4)
C8 C9 C10 C13 -178.6(3)
C9 C10 C11 C12 -1.3(4)
C13 C10 C11 C12 179.7(3)
C8 C7 C12 C11 1.7(4)
N1 C7 C12 C11 -177.6(2)
C10 C11 C12 C7 -0.7(4)
C3 C4 C14 N15 -175.6(3)
C5 C4 C14 N15 4.1(4)
C4 C14 N15 C16 -178.1(3)
C14 N15 C16 C17 164.6(3)
N15 C16 C17 N18 70.1(3)
C16 C17 N18 C36 81.3(3)
C16 C17 N18 C19 -151.7(2)
C17 N18 C19 C20 97.8(3)
C36 N18 C19 C20 -135.8(3)
N18 C19 C20 N21 68.1(3)
C19 C20 N21 C22 -120.2(3)
C20 N21 C22 C23 175.1(2)
N21 C22 C23 C24 179.6(2)
N21 C22 C23 C27 -3.4(4)
C22 C23 C24 N25 178.4(2)
C27 C23 C24 N25 0.9(3)
C22 C23 C24 C28 -1.3(4)
C27 C23 C24 C28 -178.8(2)
C23 C24 N25 N26 -0.5(3)
C28 C24 N25 N26 179.2(2)
C24 N25 N26 C27 0.0(3)
C24 N25 N26 C29 -177.2(2)
C29 N26 C27 O27 -1.4(4)
N25 N26 C27 O27 -178.2(2)
C29 N26 C27 C23 177.3(2)
N25 N26 C27 C23 0.6(3)
C22 C23 C27 O27 0.2(4)
C24 C23 C27 O27 177.8(2)
C22 C23 C27 N26 -178.5(2)
C24 C23 C27 N26 -0.8(3)
C27 N26 C29 C34 -169.3(2)
N25 N26 C29 C34 7.3(3)
C27 N26 C29 C30 12.0(4)
N25 N26 C29 C30 -171.4(2)
C34 C29 C30 C31 -0.9(4)
N26 C29 C30 C31 177.8(2)
C29 C30 C31 C32 0.1(5)
C30 C31 C32 C33 0.3(5)
C30 C31 C32 C35 -179.1(3)
C31 C32 C33 C34 0.0(5)
C35 C32 C33 C34 179.5(3)
C30 C29 C34 C33 1.3(4)
N26 C29 C34 C33 -177.5(2)
C32 C33 C34 C29 -0.8(4)
C17 N18 C36 C37 -155.7(2)
C19 N18 C36 C37 77.6(3)
N18 C36 C37 N38 61.6(3)
C36 C37 N38 C39 157.0(2)
C37 N38 C39 C40 178.3(2)
N38 C39 C40 C41 179.8(2)
N38 C39 C40 C44 2.7(4)
C39 C40 C41 N42 -178.0(2)
C44 C40 C41 N42 -0.5(3)
C39 C40 C41 C45 2.0(4)
C44 C40 C41 C45 179.5(2)
C40 C41 N42 N43 0.5(3)
C45 C41 N42 N43 -179.5(2)
C41 N42 N43 C44 -0.3(3)
C41 N42 N43 C46 176.4(2)
N42 N43 C44 O44 179.6(2)
C46 N43 C44 O44 3.3(4)
N42 N43 C44 C40 0.0(3)
C46 N43 C44 C40 -176.3(2)
C39 C40 C44 O44 -1.6(4)
C41 C40 C44 O44 -179.3(3)
C39 C40 C44 N43 177.9(2)
C41 C40 C44 N43 0.3(3)
C44 N43 C46 C51 -0.8(4)
N42 N43 C46 C51 -177.0(2)
C44 N43 C46 C47 179.3(2)
N42 N43 C46 C47 3.2(3)
C51 C46 C47 C48 1.1(4)
N43 C46 C47 C48 -179.1(2)
C46 C47 C48 C49 -0.3(4)
C47 C48 C49 C50 -0.9(4)
C47 C48 C49 C52 179.7(2)
C48 C49 C50 C51 1.2(4)
C52 C49 C50 C51 -179.3(3)
C49 C50 C51 C46 -0.4(4)
C47 C46 C51 C50 -0.8(4)
N43 C46 C51 C50 179.4(2)
